data_4337498
loop_
_publ_author_name
'Tan, Kel Vin'
'Pellegrini, Paul A.'
'Skelton, Brian W.'
'Hogan, Conor F.'
'Greguric, Ivan'
'Barnard, Peter J.'

_publ_section_title
;
 Triamidetriamine bearing macrobicyclic and macrotricyclic ligands:
 potential applications in the development of copper-64
 radiopharmaceuticals.
;
_journal_issue 1
_journal_name_full 'Inorganic chemistry'
_journal_page_first 468
_journal_page_last 477
_journal_paper_doi 10.1021/ic4024508
_journal_volume 53
_journal_year 2014
_chemical_formula_moiety 'C16 H28 Cu N6 O3, C H4 O'
_chemical_formula_sum 'C17 H32 Cu N6 O4'
_chemical_formula_weight 448.03
_chemical_name_systematic
;
 ? 
;
_space_group_crystal_system monoclinic
_space_group_IT_number 14
_space_group_name_Hall '-P 2ybc'
_space_group_name_H-M_alt 'P 1 21/c 1'
_symmetry_space_group_name_Hall '-P 2ybc'
_symmetry_space_group_name_H-M 'P 1 21/c 1'
_atom_sites_solution_hydrogens geom
_atom_sites_solution_primary heavy
_atom_sites_solution_secondary difmap
_audit_creation_date 2013-05-29
_audit_creation_method
;
  Olex2 1.2
  (compiled Apr 23 2013 17:54:37, GUI svn.r4466)
;
_cell_angle_alpha 90.00
_cell_angle_beta 114.940(4)
_cell_angle_gamma 90.00
_cell_formula_units_Z 4
_cell_length_a 11.2087(6)
_cell_length_b 8.4478(5)
_cell_length_c 22.7388(11)
_cell_measurement_reflns_used 3648
_cell_measurement_temperature 173
_cell_measurement_theta_max 30.2867
_cell_measurement_theta_min 2.9579
_cell_volume 1952.33(19)
_computing_cell_refinement
;
CrysAlisPro, Oxford Diffraction Ltd.,
Version 1.171.35.19 (release 27-10-2011 CrysAlis171 .NET)
(compiled Oct 27 2011,15:02:11)
;
_computing_data_collection
;
CrysAlisPro, Oxford Diffraction Ltd.,
Version 1.171.35.19 (release 27-10-2011 CrysAlis171 .NET)
(compiled Oct 27 2011,15:02:11)
;
_computing_data_reduction
;
CrysAlisPro, Oxford Diffraction Ltd.,
Version 1.171.35.19 (release 27-10-2011 CrysAlis171 .NET)
(compiled Oct 27 2011,15:02:11)
;
_computing_molecular_graphics
;
O. V. Dolomanov, L. J. Bourhis, R. J. Gildea, J. A. K. Howard and H. Puschmann,
OLEX2: a complete structure solution, refinement and analysis program.
J. Appl. Cryst. (2009). 42, 339-341.
;
_computing_publication_material
;
O. V. Dolomanov, L. J. Bourhis, R. J. Gildea, J. A. K. Howard and H. Puschmann,
OLEX2: a complete structure solution, refinement and analysis program.
J. Appl. Cryst. (2009). 42, 339-341.
;
_computing_structure_refinement
;
XL, G.M. Sheldrick, Acta Cryst.
(2008). A64, 112-122
;
_computing_structure_solution
;
SHELXS, G.M. Sheldrick, Acta Cryst.
(2008). A64, 112-122
;
_diffrn_ambient_temperature 173
_diffrn_detector_area_resol_mean 10.3281
_diffrn_measured_fraction_theta_full 0.999
_diffrn_measured_fraction_theta_max 0.999
_diffrn_measurement_device_type 'Xcalibur, Atlas, Gemini'
_diffrn_measurement_method '\w scans'
_diffrn_radiation_monochromator graphite
_diffrn_radiation_type MoK\a
_diffrn_radiation_wavelength 0.71073
_diffrn_reflns_av_R_equivalents 0.0341
_diffrn_reflns_av_unetI/netI 0.0370
_diffrn_reflns_limit_h_max 14
_diffrn_reflns_limit_h_min -9
_diffrn_reflns_limit_k_max 10
_diffrn_reflns_limit_k_min -10
_diffrn_reflns_limit_l_max 28
_diffrn_reflns_limit_l_min -28
_diffrn_reflns_number 12047
_diffrn_reflns_theta_full 26.37
_diffrn_reflns_theta_max 26.37
_diffrn_reflns_theta_min 3.02
_diffrn_source 'fine-focus sealed tube'
_exptl_absorpt_coefficient_mu 1.156
_exptl_absorpt_correction_T_max 1.00000
_exptl_absorpt_correction_T_min 0.88929
_exptl_absorpt_correction_type multi-scan
_exptl_absorpt_process_details
;
CrysAlisPro, Agilent Technologies,
Version 1.171.35.19 (release 27-10-2011 CrysAlis171 .NET)
(compiled Oct 27 2011,15:02:11)
Empirical absorption correction using spherical harmonics,
 implemented in SCALE3 ABSPACK scaling algorithm.
;
_exptl_crystal_colour 'clear violet'
_exptl_crystal_colour_lustre clear
_exptl_crystal_colour_primary violet
_exptl_crystal_density_diffrn 1.524
_exptl_crystal_density_method 'not measured'
_exptl_crystal_description plate
_exptl_crystal_F_000 948
_exptl_crystal_size_max 0.3
_exptl_crystal_size_mid 0.12
_exptl_crystal_size_min 0.03
_refine_diff_density_max 0.927
_refine_diff_density_min -0.515
_refine_diff_density_rms 0.068
_refine_ls_extinction_method none
_refine_ls_goodness_of_fit_ref 1.042
_refine_ls_hydrogen_treatment mixed
_refine_ls_matrix_type full
_refine_ls_number_parameters 261
_refine_ls_number_reflns 3993
_refine_ls_number_restraints 2
_refine_ls_restrained_S_all 1.043
_refine_ls_R_factor_all 0.0467
_refine_ls_R_factor_gt 0.0368
_refine_ls_shift/su_max 0.001
_refine_ls_shift/su_mean 0.000
_refine_ls_structure_factor_coef Fsqd
_refine_ls_weighting_details 'calc w=1/[\s^2^(Fo^2^)+(0.0399P)^2^+1.9235P] where P=(Fo^2^+2Fc^2^)/3'
_refine_ls_weighting_scheme calc
_refine_ls_wR_factor_gt 0.0886
_refine_ls_wR_factor_ref 0.0936
_reflns_number_gt 3381
_reflns_number_total 3993
_reflns_threshold_expression >2sigma(I)
_cod_data_source_file ic4024508_si_002.cif
_cod_data_source_block 10
_cod_original_cell_volume 1952.33(18)
_cod_database_code 4337498
_olex2_refinement_description
;
1. Fixed Uiso
 At 1.2 times of:
  All C(H,H) groups, All N(H) groups
 At 1.5 times of:
  All C(H,H,H) groups, All C(H,H,H,H,H,H) groups, All O(H) groups
2. Restrained distances
 O5A-C5 = O5-C5
 1.43 with sigma of 0.02
3. Uiso/Uaniso restraints and constraints
Uanis(O5) = Uanis(O5A)
4. Others
 Sof(O5A)=Sof(H5AA)=Sof(H5BE)=Sof(H5BF)=Sof(H5BG)=1-FVAR(1)
 Sof(O5)=Sof(H5)=Sof(H5AB)=Sof(H5AC)=Sof(H5AD)=FVAR(1)
5.a Ternary CH refined with riding coordinates:
 N5A(H5A), N5B(H5B), N5C(H5C)
5.b Secondary CH2 refined with riding coordinates:
 C1A(H1AA,H1AB), C1B(H1BA,H1BB), C1C(H1CA,H1CB), C4A(H4AA,H4AB), C4B(H4BA,
 H4BB), C4C(H4CA,H4CB), C6A(H6AA,H6AB), C6B(H6BA,H6BB), C6C(H6CA,H6CB)
5.c Me refined with riding coordinates:
 C5(H5AB,H5AC,H5AD), C5(H5BE,H5BF,H5BG)
5.d Aromatic/amide H refined with riding coordinates:
 N2A(H2A)
5.e Idealised Me refined as rotating group:
 C1(H1A,H1B,H1C), C4(H4A,H4B,H4C)
5.f Idealised tetrahedral OH refined as rotating group:
 O5(H5), O5A(H5AA)
;

loop_
_space_group_symop_id
_space_group_symop_operation_xyz
1 'x, y, z'
2 '-x, y+1/2, -z+1/2'
3 '-x, -y, -z'
4 'x, -y-1/2, z-1/2'

loop_
_atom_site_label
_atom_site_type_symbol
_atom_site_fract_x
_atom_site_fract_y
_atom_site_fract_z
_atom_site_U_iso_or_equiv
_atom_site_adp_type
_atom_site_occupancy
_atom_site_symmetry_multiplicity
_atom_site_calc_flag
_atom_site_refinement_flags
_atom_site_disorder_assembly
_atom_site_disorder_group
Cu1 Cu -0.02103(3) 0.56325(4) 0.649062(13) 0.02000(11) Uani 1 1 d . . .
O3A O 0.18852(19) 0.9756(2) 0.68885(9) 0.0351(5) Uani 1 1 d . . .
O3B O 0.18643(18) 0.7456(2) 0.82544(8) 0.0329(4) Uani 1 1 d . . .
O3C O 0.04781(17) 0.2877(2) 0.52254(8) 0.0239(4) Uani 1 1 d . . .
O5 O -0.5388(3) 0.7244(5) 0.39788(15) 0.0572(10) Uani 0.812(6) 1 d PD A 1
H5 H -0.6147 0.7518 0.3755 0.086 Uiso 0.812(6) 1 calc PR A 1
O5A O -0.5579(13) 0.821(2) 0.4112(7) 0.0572(10) Uani 0.188(6) 1 d PD A 2
H5AA H -0.6243 0.7961 0.3791 0.086 Uiso 0.188(6) 1 calc PR A 2
N2A N 0.1580(2) 0.7921(2) 0.61068(9) 0.0215(4) Uani 1 1 d . . .
H2A H 0.1052 0.7585 0.5729 0.026 Uiso 1 1 calc R . .
N2B N 0.12940(19) 0.6278(2) 0.72609(9) 0.0192(4) Uani 1 1 d . . .
N2C N 0.07611(19) 0.4465(2) 0.61038(9) 0.0189(4) Uani 1 1 d . . .
N5A N -0.1072(2) 0.8057(3) 0.59148(10) 0.0275(5) Uani 1 1 d . . .
H5A H -0.1230 0.7782 0.5502 0.033 Uiso 1 1 calc R . .
N5B N -0.1229(2) 0.6118(2) 0.70243(9) 0.0222(4) Uani 1 1 d . . .
H5B H -0.1191 0.5221 0.7253 0.027 Uiso 1 1 calc R . .
N5C N -0.1794(2) 0.4607(2) 0.58015(10) 0.0241(5) Uani 1 1 d . . .
H5C H -0.1969 0.3764 0.6002 0.029 Uiso 1 1 calc R . .
C1 C 0.4435(2) 0.5186(3) 0.70948(13) 0.0301(6) Uani 1 1 d . . .
H1A H 0.4570 0.4262 0.7361 0.045 Uiso 1 1 calc R . .
H1B H 0.4973 0.6035 0.7351 0.045 Uiso 1 1 calc R . .
H1C H 0.4671 0.4956 0.6744 0.045 Uiso 1 1 calc R . .
C1A C 0.2865(2) 0.7192(3) 0.64235(12) 0.0239(5) Uani 1 1 d . . .
H1AA H 0.3464 0.7971 0.6711 0.029 Uiso 1 1 calc R . .
H1AB H 0.3171 0.6948 0.6093 0.029 Uiso 1 1 calc R . .
C1B C 0.2675(2) 0.5993(3) 0.74084(11) 0.0238(5) Uani 1 1 d . . .
H1BA H 0.2975 0.5093 0.7699 0.029 Uiso 1 1 calc R . .
H1BB H 0.3181 0.6907 0.7639 0.029 Uiso 1 1 calc R . .
C1C C 0.2193(2) 0.4281(3) 0.63996(11) 0.0221(5) Uani 1 1 d . . .
H1CA H 0.2478 0.4114 0.6057 0.027 Uiso 1 1 calc R . .
H1CB H 0.2413 0.3336 0.6666 0.027 Uiso 1 1 calc R . .
C2 C 0.2977(2) 0.5676(3) 0.68195(11) 0.0214(5) Uani 1 1 d . . .
C3 C -0.3115(2) 0.6941(3) 0.59442(12) 0.0266(6) Uani 1 1 d . . .
C3A C 0.1177(3) 0.9097(3) 0.63764(12) 0.0246(5) Uani 1 1 d . . .
C3B C 0.1032(2) 0.6990(3) 0.77044(11) 0.0204(5) Uani 1 1 d . . .
C3C C 0.0065(2) 0.3704(3) 0.55602(11) 0.0185(5) Uani 1 1 d . . .
C4 C -0.4585(3) 0.7362(4) 0.56982(14) 0.0363(7) Uani 1 1 d . . .
H4A H -0.4938 0.7607 0.5244 0.055 Uiso 1 1 calc R . .
H4B H -0.4680 0.8264 0.5932 0.055 Uiso 1 1 calc R . .
H4C H -0.5051 0.6479 0.5765 0.055 Uiso 1 1 calc R . .
C4A C -0.0266(3) 0.9503(3) 0.60097(13) 0.0274(6) Uani 1 1 d . . .
H4AA H -0.0515 1.0280 0.6251 0.033 Uiso 1 1 calc R . .
H4AB H -0.0420 0.9957 0.5592 0.033 Uiso 1 1 calc R . .
C4B C -0.0429(2) 0.7294(3) 0.75038(11) 0.0247(5) Uani 1 1 d . . .
H4BA H -0.0617 0.7241 0.7882 0.030 Uiso 1 1 calc R . .
H4BB H -0.0653 0.8347 0.7320 0.030 Uiso 1 1 calc R . .
C4C C -0.1420(2) 0.3906(3) 0.53137(11) 0.0201(5) Uani 1 1 d . . .
H4CA H -0.1739 0.4575 0.4932 0.024 Uiso 1 1 calc R . .
H4CB H -0.1840 0.2880 0.5187 0.024 Uiso 1 1 calc R . .
C5 C -0.4525(4) 0.8379(5) 0.39398(19) 0.0638(11) Uani 1 1 d D . .
H5AB H -0.4734 0.8596 0.3493 0.096 Uiso 0.812(6) 1 calc PR A 1
H5AC H -0.3639 0.7991 0.4151 0.096 Uiso 0.812(6) 1 calc PR A 1
H5AD H -0.4605 0.9333 0.4149 0.096 Uiso 0.812(6) 1 calc PR A 1
H5BE H -0.4851 0.8391 0.3476 0.096 Uiso 0.188(6) 1 calc PR A 2
H5BF H -0.3926 0.7509 0.4112 0.096 Uiso 0.188(6) 1 calc PR A 2
H5BG H -0.4074 0.9355 0.4113 0.096 Uiso 0.188(6) 1 calc PR A 2
C6A C -0.2408(3) 0.8406(3) 0.58519(13) 0.0294(6) Uani 1 1 d . . .
H6AA H -0.2922 0.8850 0.5426 0.035 Uiso 1 1 calc R . .
H6AB H -0.2354 0.9196 0.6172 0.035 Uiso 1 1 calc R . .
C6B C -0.2644(2) 0.6490(3) 0.66661(12) 0.0289(6) Uani 1 1 d . . .
H6BA H -0.2852 0.7358 0.6886 0.035 Uiso 1 1 calc R . .
H6BB H -0.3146 0.5578 0.6691 0.035 Uiso 1 1 calc R . .
C6C C -0.3046(2) 0.5533(3) 0.55299(12) 0.0251(5) Uani 1 1 d . . .
H6CA H -0.3768 0.4819 0.5468 0.030 Uiso 1 1 calc R . .
H6CB H -0.3179 0.5928 0.5106 0.030 Uiso 1 1 calc R . .

loop_
_atom_site_aniso_label
_atom_site_aniso_U_11
_atom_site_aniso_U_22
_atom_site_aniso_U_33
_atom_site_aniso_U_23
_atom_site_aniso_U_13
_atom_site_aniso_U_12
Cu1 0.01612(17) 0.02761(18) 0.01737(16) -0.00716(12) 0.00815(12) -0.00008(12)
O3A 0.0330(11) 0.0348(11) 0.0343(10) -0.0147(9) 0.0110(9) -0.0039(9)
O3B 0.0268(10) 0.0506(12) 0.0208(9) -0.0146(8) 0.0096(8) -0.0044(9)
O3C 0.0293(10) 0.0259(9) 0.0217(8) -0.0056(7) 0.0157(8) 0.0018(7)
O5 0.0449(18) 0.074(3) 0.0468(17) 0.0205(18) 0.0136(14) 0.0171(18)
O5A 0.0449(18) 0.074(3) 0.0468(17) 0.0205(18) 0.0136(14) 0.0171(18)
N2A 0.0212(11) 0.0249(11) 0.0193(9) -0.0028(8) 0.0094(8) -0.0003(9)
N2B 0.0177(10) 0.0252(10) 0.0167(9) -0.0029(8) 0.0092(8) -0.0012(8)
N2C 0.0171(10) 0.0219(10) 0.0194(10) -0.0038(8) 0.0092(8) 0.0015(8)
N5A 0.0222(11) 0.0312(12) 0.0305(11) 0.0015(9) 0.0126(9) 0.0018(9)
N5B 0.0202(11) 0.0251(11) 0.0245(10) -0.0061(9) 0.0125(9) -0.0030(9)
N5C 0.0240(11) 0.0281(11) 0.0218(10) -0.0029(9) 0.0111(9) -0.0012(9)
C1 0.0198(14) 0.0396(15) 0.0292(13) -0.0032(12) 0.0089(11) 0.0046(12)
C1A 0.0196(13) 0.0311(13) 0.0246(12) -0.0028(10) 0.0130(10) -0.0015(11)
C1B 0.0209(13) 0.0333(14) 0.0165(11) -0.0027(10) 0.0071(10) 0.0003(11)
C1C 0.0183(12) 0.0281(13) 0.0218(11) -0.0016(10) 0.0102(10) 0.0047(10)
C2 0.0169(12) 0.0277(13) 0.0206(11) -0.0017(10) 0.0090(10) 0.0019(10)
C3 0.0181(13) 0.0340(14) 0.0288(13) -0.0092(11) 0.0110(11) 0.0006(11)
C3A 0.0248(14) 0.0228(12) 0.0291(13) -0.0018(10) 0.0143(11) -0.0041(10)
C3B 0.0228(13) 0.0215(12) 0.0188(11) -0.0005(9) 0.0105(10) -0.0036(10)
C3C 0.0227(12) 0.0181(11) 0.0176(11) 0.0034(9) 0.0112(10) 0.0011(10)
C4 0.0224(15) 0.0442(17) 0.0420(16) -0.0118(14) 0.0131(13) 0.0016(12)
C4A 0.0261(14) 0.0219(13) 0.0367(14) -0.0045(11) 0.0157(12) 0.0016(11)
C4B 0.0250(14) 0.0304(13) 0.0218(12) -0.0076(10) 0.0129(11) -0.0007(11)
C4C 0.0217(13) 0.0227(12) 0.0175(11) -0.0034(9) 0.0100(10) -0.0020(10)
C5 0.057(2) 0.051(2) 0.061(2) -0.0064(18) 0.0026(19) 0.0168(19)
C6A 0.0242(14) 0.0306(14) 0.0328(14) -0.0076(11) 0.0116(11) 0.0026(11)
C6B 0.0206(13) 0.0401(16) 0.0301(13) -0.0125(12) 0.0146(11) -0.0020(12)
C6C 0.0169(12) 0.0318(14) 0.0236(12) -0.0059(10) 0.0057(10) 0.0002(10)

loop_
_atom_type_symbol
_atom_type_description
_atom_type_scat_dispersion_real
_atom_type_scat_dispersion_imag
_atom_type_scat_source
C C 0.0033 0.0016 'International Tables Vol C Tables 4.2.6.8 and 6.1.1.4'
H H 0.0000 0.0000 'International Tables Vol C Tables 4.2.6.8 and 6.1.1.4'
Cu Cu 0.3201 1.2651 'International Tables Vol C Tables 4.2.6.8 and 6.1.1.4'
N N 0.0061 0.0033 'International Tables Vol C Tables 4.2.6.8 and 6.1.1.4'
O O 0.0106 0.0060 'International Tables Vol C Tables 4.2.6.8 and 6.1.1.4'

loop_
_geom_angle_atom_site_label_1
_geom_angle_atom_site_label_2
_geom_angle_atom_site_label_3
_geom_angle
N2B Cu1 N2C 96.49(8)
N2B Cu1 N5A 104.49(8)
N2B Cu1 N5B 84.07(8)
N2B Cu1 N5C 168.56(9)
N2C Cu1 N5A 111.14(8)
N2C Cu1 N5B 160.44(9)
N2C Cu1 N5C 84.65(8)
N5B Cu1 N5A 87.46(8)
N5C Cu1 N5A 85.56(8)
N5C Cu1 N5B 91.07(8)
C5 O5 H5 109.5
C5 O5A H5AA 109.5
C1A N2A H2A 118.5
C3A N2A H2A 118.5
C3A N2A C1A 122.9(2)
C1B N2B Cu1 126.79(15)
C3B N2B Cu1 115.82(16)
C3B N2B C1B 117.33(19)
C1C N2C Cu1 124.31(15)
C3C N2C Cu1 116.80(16)
C3C N2C C1C 118.71(19)
Cu1 N5A H5A 101.7
C4A N5A Cu1 122.93(16)
C4A N5A H5A 101.7
C6A N5A Cu1 112.43(16)
C6A N5A H5A 101.7
C6A N5A C4A 112.5(2)
Cu1 N5B H5B 105.8
C4B N5B Cu1 105.04(15)
C4B N5B H5B 105.8
C4B N5B C6B 116.2(2)
C6B N5B Cu1 117.19(15)
C6B N5B H5B 105.8
Cu1 N5C H5C 104.7
C4C N5C Cu1 108.96(15)
C4C N5C H5C 104.7
C4C N5C C6C 114.66(19)
C6C N5C Cu1 117.72(15)
C6C N5C H5C 104.7
H1A C1 H1B 109.5
H1A C1 H1C 109.5
H1B C1 H1C 109.5
C2 C1 H1A 109.5
C2 C1 H1B 109.5
C2 C1 H1C 109.5
N2A C1A H1AA 107.9
N2A C1A H1AB 107.9
N2A C1A C2 117.6(2)
H1AA C1A H1AB 107.2
C2 C1A H1AA 107.9
C2 C1A H1AB 107.9
N2B C1B H1BA 108.4
N2B C1B H1BB 108.4
N2B C1B C2 115.51(19)
H1BA C1B H1BB 107.5
C2 C1B H1BA 108.4
C2 C1B H1BB 108.4
N2C C1C H1CA 108.4
N2C C1C H1CB 108.4
N2C C1C C2 115.68(19)
H1CA C1C H1CB 107.4
C2 C1C H1CA 108.4
C2 C1C H1CB 108.4
C1 C2 C1A 105.8(2)
C1B C2 C1 106.18(19)
C1B C2 C1A 111.8(2)
C1B C2 C1C 113.3(2)
C1C C2 C1 106.1(2)
C1C C2 C1A 112.9(2)
C4 C3 C6B 106.1(2)
C6A C3 C4 107.4(2)
C6A C3 C6B 112.4(2)
C6A C3 C6C 112.2(2)
C6C C3 C4 106.1(2)
C6C C3 C6B 112.1(2)
O3A C3A N2A 124.0(2)
O3A C3A C4A 122.1(2)
N2A C3A C4A 113.8(2)
O3B C3B N2B 126.3(2)
O3B C3B C4B 119.5(2)
N2B C3B C4B 114.1(2)
O3C C3C N2C 128.0(2)
O3C C3C C4C 117.6(2)
N2C C3C C4C 114.4(2)
C3 C4 H4A 109.5
C3 C4 H4B 109.5
C3 C4 H4C 109.5
H4A C4 H4B 109.5
H4A C4 H4C 109.5
H4B C4 H4C 109.5
N5A C4A C3A 109.7(2)
N5A C4A H4AA 109.7
N5A C4A H4AB 109.7
C3A C4A H4AA 109.7
C3A C4A H4AB 109.7
H4AA C4A H4AB 108.2
N5B C4B C3B 110.51(19)
N5B C4B H4BA 109.5
N5B C4B H4BB 109.5
C3B C4B H4BA 109.5
C3B C4B H4BB 109.5
H4BA C4B H4BB 108.1
N5C C4C C3C 112.51(18)
N5C C4C H4CA 109.1
N5C C4C H4CB 109.1
C3C C4C H4CA 109.1
C3C C4C H4CB 109.1
H4CA C4C H4CB 107.8
O5 C5 O5A 38.7(8)
O5 C5 H5AB 109.5
O5 C5 H5AC 109.5
O5 C5 H5AD 109.5
O5 C5 H5BE 97.1
O5 C5 H5BF 80.3
O5 C5 H5BG 145.5
O5A C5 H5AB 117.3
O5A C5 H5AC 129.9
O5A C5 H5AD 71.4
O5A C5 H5BE 109.5
O5A C5 H5BF 109.5
O5A C5 H5BG 109.5
H5AB C5 H5AC 109.5
H5AB C5 H5AD 109.5
H5AB C5 H5BE 12.6
H5AB C5 H5BF 113.3
H5AB C5 H5BG 97.0
H5AC C5 H5AD 109.5
H5AC C5 H5BE 112.8
H5AC C5 H5BF 30.4
H5AC C5 H5BG 80.5
H5AD C5 H5BE 117.7
H5AD C5 H5BF 129.5
H5AD C5 H5BG 38.6
H5BE C5 H5BF 109.5
H5BE C5 H5BG 109.5
H5BF C5 H5BG 109.5
N5A C6A C3 112.9(2)
N5A C6A H6AA 109.0
N5A C6A H6AB 109.0
C3 C6A H6AA 109.0
C3 C6A H6AB 109.0
H6AA C6A H6AB 107.8
N5B C6B C3 116.4(2)
N5B C6B H6BA 108.2
N5B C6B H6BB 108.2
C3 C6B H6BA 108.2
C3 C6B H6BB 108.2
H6BA C6B H6BB 107.4
N5C C6C C3 115.6(2)
N5C C6C H6CA 108.4
N5C C6C H6CB 108.4
C3 C6C H6CA 108.4
C3 C6C H6CB 108.4
H6CA C6C H6CB 107.4

loop_
_geom_bond_atom_site_label_1
_geom_bond_atom_site_label_2
_geom_bond_distance
Cu1 N2B 1.9281(19)
Cu1 N2C 1.9337(19)
Cu1 N5A 2.403(2)
Cu1 N5B 2.028(2)
Cu1 N5C 2.003(2)
O3A C3A 1.232(3)
O3B C3B 1.267(3)
O3C C3C 1.257(3)
O5 H5 0.8200
O5 C5 1.391(5)
O5A H5AA 0.8200
O5A C5 1.400(13)
N2A H2A 0.8600
N2A C1A 1.449(3)
N2A C3A 1.342(3)
N2B C1B 1.459(3)
N2B C3B 1.309(3)
N2C C1C 1.463(3)
N2C C3C 1.318(3)
N5A H5A 0.9100
N5A C4A 1.480(3)
N5A C6A 1.473(3)
N5B H5B 0.9100
N5B C4B 1.469(3)
N5B C6B 1.479(3)
N5C H5C 0.9100
N5C C4C 1.466(3)
N5C C6C 1.494(3)
C1 H1A 0.9600
C1 H1B 0.9600
C1 H1C 0.9600
C1 C2 1.539(3)
C1A H1AA 0.9700
C1A H1AB 0.9700
C1A C2 1.540(3)
C1B H1BA 0.9700
C1B H1BB 0.9700
C1B C2 1.537(3)
C1C H1CA 0.9700
C1C H1CB 0.9700
C1C C2 1.538(3)
C3 C4 1.542(4)
C3 C6A 1.531(4)
C3 C6B 1.545(4)
C3 C6C 1.540(3)
C3A C4A 1.513(4)
C3B C4B 1.525(3)
C3C C4C 1.525(3)
C4 H4A 0.9600
C4 H4B 0.9600
C4 H4C 0.9600
C4A H4AA 0.9700
C4A H4AB 0.9700
C4B H4BA 0.9700
C4B H4BB 0.9700
C4C H4CA 0.9700
C4C H4CB 0.9700
C5 H5AB 0.9600
C5 H5AC 0.9600
C5 H5AD 0.9600
C5 H5BE 0.9600
C5 H5BF 0.9600
C5 H5BG 0.9600
C6A H6AA 0.9700
C6A H6AB 0.9700
C6B H6BA 0.9700
C6B H6BB 0.9700
C6C H6CA 0.9700
C6C H6CB 0.9700

loop_
_geom_torsion_atom_site_label_1
_geom_torsion_atom_site_label_2
_geom_torsion_atom_site_label_3
_geom_torsion_atom_site_label_4
_geom_torsion
Cu1 N2B C1B C2 22.2(3)
Cu1 N2B C3B O3B 177.2(2)
Cu1 N2B C3B C4B -4.6(3)
Cu1 N2C C1C C2 -31.7(3)
Cu1 N2C C3C O3C 179.99(19)
Cu1 N2C C3C C4C 1.4(3)
Cu1 N5A C4A C3A 13.7(3)
Cu1 N5A C6A C3 -20.0(3)
Cu1 N5B C4B C3B -33.9(2)
Cu1 N5B C6B C3 -17.0(3)
Cu1 N5C C4C C3C 17.5(2)
Cu1 N5C C6C C3 -18.4(3)
O3A C3A C4A N5A -123.7(3)
O3B C3B C4B N5B -154.5(2)
O3C C3C C4C N5C 168.2(2)
N2A C1A C2 C1 -179.9(2)
N2A C1A C2 C1B -64.7(3)
N2A C1A C2 C1C 64.5(3)
N2A C3A C4A N5A 53.6(3)
N2B Cu1 N2C C1C 0.50(19)
N2B Cu1 N2C C3C 175.65(17)
N2B Cu1 N5A C4A 22.9(2)
N2B Cu1 N5A C6A -116.56(17)
N2B Cu1 N5B C4B 25.71(16)
N2B Cu1 N5B C6B 156.46(19)
N2B Cu1 N5C C4C -109.8(4)
N2B Cu1 N5C C6C 117.4(4)
N2B C1B C2 C1 -172.3(2)
N2B C1B C2 C1A 72.8(3)
N2B C1B C2 C1C -56.2(3)
N2B C3B C4B N5B 27.2(3)
N2C Cu1 N2B C1B 4.3(2)
N2C Cu1 N2B C3B -172.79(17)
N2C Cu1 N5A C4A -80.1(2)
N2C Cu1 N5A C6A 140.44(16)
N2C Cu1 N5B C4B 118.4(3)
N2C Cu1 N5B C6B -110.9(3)
N2C Cu1 N5C C4C -13.54(16)
N2C Cu1 N5C C6C -146.30(18)
N2C C1C C2 C1 177.9(2)
N2C C1C C2 C1A -66.6(3)
N2C C1C C2 C1B 61.8(3)
N2C C3C C4C N5C -13.0(3)
N5A Cu1 N2B C1B -109.5(2)
N5A Cu1 N2B C3B 73.36(18)
N5A Cu1 N2C C1C 108.80(18)
N5A Cu1 N2C C3C -76.04(18)
N5A Cu1 N5B C4B -79.15(16)
N5A Cu1 N5B C6B 51.60(18)
N5A Cu1 N5C C4C 98.21(16)
N5A Cu1 N5C C6C -34.55(17)
N5B Cu1 N2B C1B 164.6(2)
N5B Cu1 N2B C3B -12.45(17)
N5B Cu1 N2C C1C -90.0(3)
N5B Cu1 N2C C3C 85.1(3)
N5B Cu1 N5A C4A 106.15(19)
N5B Cu1 N5A C6A -33.35(17)
N5B Cu1 N5C C4C -174.43(16)
N5B Cu1 N5C C6C 52.82(18)
N5C Cu1 N2B C1B 99.4(4)
N5C Cu1 N2B C3B -77.7(5)
N5C Cu1 N2C C1C -168.06(19)
N5C Cu1 N2C C3C 7.09(17)
N5C Cu1 N5A C4A -162.58(19)
N5C Cu1 N5A C6A 57.92(17)
N5C Cu1 N5B C4B -164.66(16)
N5C Cu1 N5B C6B -33.91(19)
C1A N2A C3A O3A 6.2(4)
C1A N2A C3A C4A -171.0(2)
C1B N2B C3B O3B -0.2(4)
C1B N2B C3B C4B 178.0(2)
C1C N2C C3C O3C -4.6(4)
C1C N2C C3C C4C 176.8(2)
C3A N2A C1A C2 94.4(3)
C3B N2B C1B C2 -160.7(2)
C3C N2C C1C C2 153.2(2)
C4 C3 C6A N5A -165.8(2)
C4 C3 C6B N5B -176.8(2)
C4 C3 C6C N5C -162.2(2)
C4A N5A C6A C3 -163.9(2)
C4B N5B C6B C3 108.4(3)
C4C N5C C6C C3 -148.5(2)
C6A N5A C4A C3A 153.2(2)
C6A C3 C6B N5B -59.7(3)
C6A C3 C6C N5C 80.8(3)
C6B N5B C4B C3B -165.2(2)
C6B C3 C6A N5A 77.9(3)
C6B C3 C6C N5C -46.8(3)
C6C N5C C4C C3C 151.8(2)
C6C C3 C6A N5A -49.5(3)
C6C C3 C6B N5B 67.8(3)
